data_7043125
loop_
_publ_author_name
'Gezer, Gamze'
'Dur\'an Jim\'enez, Dinesh'
'Siegler, Maxime A.'
'Bouwman, Elisabeth'

_publ_section_title
;
 Electrocatalytic Proton Reduction by a Model for [NiFeSe] Hydrogenases
;
_journal_name_full 'Dalton Trans.'
_journal_paper_doi 10.1039/C7DT00972K
_journal_year 2017
_chemical_formula_moiety 'C22 H29 Fe Ni O S2 Se2, F6 P, C H2 Cl2'
_chemical_formula_sum 'C23 H31 Cl2 F6 Fe Ni O P S2 Se2'
_chemical_formula_weight 875.95
_space_group_crystal_system monoclinic
_space_group_IT_number 14
_space_group_name_Hall '-P 2ybc'
_space_group_name_H-M_alt 'P 1 21/c 1'
_symmetry_space_group_name_Hall '-P 2ybc'
_symmetry_space_group_name_H-M 'P 1 21/c 1'
_atom_sites_solution_hydrogens geom
_atom_sites_solution_primary direct
_atom_sites_solution_secondary difmap
_audit_creation_method SHELXL-2014/7
_audit_update_record
;
2017-03-14 deposited with the CCDC.
2017-05-25 downloaded from the CCDC.
;
_cell_angle_alpha 90
_cell_angle_beta 105.9916(13)
_cell_angle_gamma 90
_cell_formula_units_Z 4
_cell_length_a 10.32665(13)
_cell_length_b 22.8030(2)
_cell_length_c 13.72057(17)
_cell_measurement_reflns_used 12084
_cell_measurement_temperature 110(2)
_cell_measurement_theta_max 72.06
_cell_measurement_theta_min 3.85
_cell_volume 3105.87(6)
_computing_cell_refinement
;
CrysAlisPro, Agilent Technologies,
Version 1.171.36.32 (release 02-08-2013 CrysAlis171 .NET)
(compiled Aug  2 2013,16:46:58)
;
_computing_data_collection
;
CrysAlisPro, Agilent Technologies,
Version 1.171.36.32 (release 02-08-2013 CrysAlis171 .NET)
(compiled Aug  2 2013,16:46:58)
;
_computing_data_reduction
;
CrysAlisPro, Agilent Technologies,
Version 1.171.36.32 (release 02-08-2013 CrysAlis171 .NET)
(compiled Aug  2 2013,16:46:58)
;
_computing_molecular_graphics 'SHELXTL v6.10 (Sheldrick, 2008)'
_computing_publication_material 'SHELXTL v6.10 (Sheldrick, 2008)'
_computing_structure_refinement 'SHELXL-2014/7 (Sheldrick, 2014)'
_computing_structure_solution 'SHELXS-2014/7 (Sheldrick, 2014)'
_diffrn_ambient_temperature 110(2)
_diffrn_measured_fraction_theta_full 1.000
_diffrn_measured_fraction_theta_max 1.000
_diffrn_measurement_device_type 'SuperNova, Dual, Cu at zero, Atlas'
_diffrn_measurement_method '\w scans'
_diffrn_radiation_monochromator mirror
_diffrn_radiation_source 'SuperNova (Cu) X-ray Source'
_diffrn_radiation_type CuK\a
_diffrn_radiation_wavelength 1.54178
_diffrn_reflns_av_R_equivalents 0.0333
_diffrn_reflns_av_unetI/netI 0.0303
_diffrn_reflns_Laue_measured_fraction_full 1.000
_diffrn_reflns_Laue_measured_fraction_max 1.000
_diffrn_reflns_limit_h_max 12
_diffrn_reflns_limit_h_min -11
_diffrn_reflns_limit_k_max 28
_diffrn_reflns_limit_k_min -28
_diffrn_reflns_limit_l_max 16
_diffrn_reflns_limit_l_min -16
_diffrn_reflns_number 20451
_diffrn_reflns_point_group_measured_fraction_full 1.000
_diffrn_reflns_point_group_measured_fraction_max 1.000
_diffrn_reflns_theta_full 67.679
_diffrn_reflns_theta_max 71.895
_diffrn_reflns_theta_min 3.872
_exptl_absorpt_coefficient_mu 11.004
_exptl_absorpt_correction_T_max 0.716
_exptl_absorpt_correction_T_min 0.161
_exptl_absorpt_correction_type analytical
_exptl_absorpt_process_details
;
CrysAlisPro, Agilent Technologies,
Version 1.171.36.32 (release 02-08-2013 CrysAlis171 .NET)
(compiled Aug  2 2013,16:46:58)
Analytical numeric absorption correction using a multifaceted crystal
            model based on expressions derived by R.C. Clark & J.S. Reid.
(Clark, R. C. & Reid, J. S. (1995). Acta Cryst. A51, 887-897)
;
_exptl_crystal_colour 'dark brown/black'
_exptl_crystal_density_diffrn 1.873
_exptl_crystal_description lath
_exptl_crystal_F_000 1736
_exptl_crystal_size_max 0.36
_exptl_crystal_size_mid 0.08
_exptl_crystal_size_min 0.04
_refine_diff_density_max 0.901
_refine_diff_density_min -0.885
_refine_diff_density_rms 0.084
_refine_ls_extinction_method none
_refine_ls_goodness_of_fit_ref 1.026
_refine_ls_hydrogen_treatment constr
_refine_ls_matrix_type full
_refine_ls_number_parameters 405
_refine_ls_number_reflns 6094
_refine_ls_number_restraints 181
_refine_ls_restrained_S_all 1.039
_refine_ls_R_factor_all 0.0324
_refine_ls_R_factor_gt 0.0296
_refine_ls_shift/su_max 0.001
_refine_ls_shift/su_mean 0.000
_refine_ls_structure_factor_coef Fsqd
_refine_ls_weighting_details 'w=1/[\s^2^(Fo^2^)+(0.0416P)^2^+2.5519P] where P=(Fo^2^+2Fc^2^)/3'
_refine_ls_weighting_scheme calc
_refine_ls_wR_factor_gt 0.0750
_refine_ls_wR_factor_ref 0.0770
_reflns_Friedel_coverage 0.000
_reflns_number_gt 5655
_reflns_number_total 6094
_reflns_threshold_expression 'I > 2\s(I)'
_cod_data_source_file c7dt00972k2.cif
_cod_data_source_block xs0717a
_cod_database_code 7043125
_shelx_shelxl_version_number 2014/7
_shelx_space_group_comment
;
The symmetry employed for this shelxl refinement is uniquely defined
by the following loop, which should always be used as a source of
symmetry information in preference to the above space-group names.
They are only intended as comments.
;

loop_
_space_group_symop_operation_xyz
'x, y, z'
'-x, y+1/2, -z+1/2'
'-x, -y, -z'
'x, -y-1/2, z-1/2'

loop_
_atom_site_label
_atom_site_type_symbol
_atom_site_fract_x
_atom_site_fract_y
_atom_site_fract_z
_atom_site_U_iso_or_equiv
_atom_site_adp_type
_atom_site_occupancy
_atom_site_site_symmetry_order
_atom_site_calc_flag
_atom_site_refinement_flags_posn
_atom_site_refinement_flags_adp
_atom_site_refinement_flags_occupancy
_atom_site_disorder_assembly
_atom_site_disorder_group
Ni1 Ni 0.74433(4) 0.17149(2) 0.78767(3) 0.01632(10) Uani 0.9585(6) 1 d D U P A 1
S1 S 0.86339(6) 0.16004(3) 0.94481(5) 0.01626(13) Uani 0.9585(6) 1 d D U P A 1
S2 S 0.61094(7) 0.09738(3) 0.78836(5) 0.01862(14) Uani 0.9585(6) 1 d D U P A 1
C13 C 0.9294(3) 0.27006(12) 0.9241(2) 0.0218(5) Uani 0.9585(6) 1 d D U P A 1
H13A H 0.9939 0.3031 0.9346 0.026 Uiso 0.9585(6) 1 calc R U P A 1
H13B H 0.8606 0.2793 0.9598 0.026 Uiso 0.9585(6) 1 calc R U P A 1
Se1 Se 0.84199(3) 0.26045(2) 0.77865(2) 0.01757(8) Uani 0.9585(6) 1 d D U P A 1
C12 C 0.4588(3) 0.15089(12) 0.6242(2) 0.0230(6) Uani 0.9585(6) 1 d D U P A 1
H12A H 0.4071 0.1665 0.6695 0.028 Uiso 0.9585(6) 1 calc R U P A 1
H12B H 0.3989 0.1508 0.5540 0.028 Uiso 0.9585(6) 1 calc R U P A 1
Se2 Se 0.61545(3) 0.20148(2) 0.63150(2) 0.01843(8) Uani 0.9585(6) 1 d D U P A 1
Fe1' Fe 0.60945(4) 0.28971(2) 0.72451(3) 0.01663(10) Uani 0.9585(6) 1 d D U P A 1
C22 C 0.5534(3) 0.25670(13) 0.8226(2) 0.0237(6) Uani 0.9585(6) 1 d D U P A 1
O1 O 0.5093(2) 0.23835(10) 0.88337(17) 0.0333(5) Uani 0.9585(6) 1 d D U P A 1
Ni1' Ni 0.6705(8) 0.1714(4) 0.8473(7) 0.01632(10) Uani 0.0415(6) 1 d D U P A 2
S1' S 0.8883(10) 0.1532(3) 0.8856(8) 0.01626(13) Uani 0.0415(6) 1 d D U P A 2
S2' S 0.5759(12) 0.0865(5) 0.7992(7) 0.01862(14) Uani 0.0415(6) 1 d D U P A 2
C13' C 0.9294(3) 0.27006(12) 0.9241(2) 0.0218(5) Uani 0.0415(6) 1 d D U P A 2
H13C H 0.9590 0.2816 0.8640 0.026 Uiso 0.0415(6) 1 calc R U P A 2
H13D H 0.9577 0.3016 0.9752 0.026 Uiso 0.0415(6) 1 calc R U P A 2
Se1' Se 0.7335(6) 0.2664(3) 0.8841(5) 0.0216(14) Uani 0.0415(6) 1 d D U P A 2
C12' C 0.438(4) 0.1492(9) 0.654(2) 0.0230(6) Uani 0.0415(6) 1 d D U P A 2
H12C H 0.3403 0.1408 0.6381 0.028 Uiso 0.0415(6) 1 calc R U P A 2
H12D H 0.4512 0.1687 0.5930 0.028 Uiso 0.0415(6) 1 calc R U P A 2
Se2' Se 0.4698(6) 0.2135(3) 0.7607(5) 0.0174(14) Uani 0.0415(6) 1 d D U P A 2
Fe1 Fe 0.60945(4) 0.28971(2) 0.72451(3) 0.01663(10) Uani 0.0415(6) 1 d D U P A 2
C22' C 0.698(4) 0.2472(17) 0.655(3) 0.020(3) Uani 0.0415(6) 1 d D U P A 2
O1' O 0.764(4) 0.223(2) 0.613(3) 0.026(7) Uani 0.0415(6) 1 d D U P A 2
C1 C 0.8806(3) 0.03193(12) 1.0990(2) 0.0230(5) Uani 1 1 d . . . . .
H1 H 0.9544 0.0505 1.1458 0.028 Uiso 1 1 calc R U . . .
C2 C 0.8007(3) -0.00689(12) 1.1343(2) 0.0257(6) Uani 1 1 d . . . . .
H2 H 0.8200 -0.0149 1.2048 0.031 Uiso 1 1 calc R U . . .
C3 C 0.6926(3) -0.03398(12) 1.0666(2) 0.0276(6) Uani 1 1 d . . . . .
H3 H 0.6379 -0.0608 1.0905 0.033 Uiso 1 1 calc R U . . .
C4 C 0.6644(3) -0.02180(12) 0.9638(2) 0.0256(6) Uani 1 1 d . . . . .
H4 H 0.5894 -0.0400 0.9177 0.031 Uiso 1 1 calc R U . . .
C5 C 0.7453(3) 0.01690(11) 0.9272(2) 0.0200(5) Uani 1 1 d . . . . .
C6 C 0.8543(3) 0.04418(11) 0.9954(2) 0.0189(5) Uani 1 1 d . . . . .
C7 C 0.9448(3) 0.08755(11) 0.9627(2) 0.0219(5) Uani 1 1 d D . . . .
H7A H 0.9615 0.0744 0.8985 0.026 Uiso 1 1 calc R U . A 1
H7B H 1.0326 0.0900 1.0150 0.026 Uiso 1 1 calc R U . A 1
C8 C 0.7081(3) 0.02887(11) 0.8147(2) 0.0229(5) Uani 1 1 d D . . . .
H8A H 0.6537 -0.0040 0.7775 0.028 Uiso 1 1 calc R U . A 1
H8B H 0.7907 0.0324 0.7919 0.028 Uiso 1 1 calc R U . A 1
C9 C 0.5042(3) 0.08845(12) 0.6556(2) 0.0243(6) Uani 1 1 d D . . . .
C10 C 0.3843(3) 0.04924(13) 0.6565(2) 0.0328(7) Uani 1 1 d . . . . .
H10A H 0.3324 0.0674 0.6985 0.049 Uiso 1 1 calc R U . . .
H10B H 0.4171 0.0108 0.6845 0.049 Uiso 1 1 calc R U . . .
H10C H 0.3266 0.0445 0.5871 0.049 Uiso 1 1 calc R U . . .
C11 C 0.5857(3) 0.06220(13) 0.5879(2) 0.0302(6) Uani 1 1 d . . . . .
H11A H 0.5315 0.0632 0.5170 0.045 Uiso 1 1 calc R U . . .
H11B H 0.6094 0.0215 0.6082 0.045 Uiso 1 1 calc R U . . .
H11C H 0.6681 0.0851 0.5954 0.045 Uiso 1 1 calc R U . . .
C14 C 1.0037(3) 0.21394(11) 0.9678(2) 0.0195(5) Uani 1 1 d D . . . .
C15 C 1.1121(3) 0.19667(12) 0.9175(2) 0.0245(5) Uani 1 1 d . . . . .
H15A H 1.0706 0.1885 0.8456 0.037 Uiso 1 1 calc R U . . .
H15B H 1.1589 0.1615 0.9506 0.037 Uiso 1 1 calc R U . . .
H15C H 1.1768 0.2289 0.9241 0.037 Uiso 1 1 calc R U . . .
C16 C 1.0632(3) 0.22015(13) 1.0832(2) 0.0266(6) Uani 1 1 d . . . . .
H16A H 1.1340 0.2501 1.0974 0.040 Uiso 1 1 calc R U . . .
H16B H 1.1015 0.1825 1.1117 0.040 Uiso 1 1 calc R U . . .
H16C H 0.9919 0.2318 1.1139 0.040 Uiso 1 1 calc R U . . .
C17 C 0.5543(3) 0.37376(12) 0.7560(2) 0.0261(6) Uani 1 1 d . . . . .
H17 H 0.5546 0.3876 0.8214 0.031 Uiso 1 1 calc R U . A 1
C18 C 0.4446(3) 0.34552(12) 0.6855(2) 0.0267(6) Uani 1 1 d . . . . .
H18 H 0.3591 0.3372 0.6955 0.032 Uiso 1 1 calc R U . A 1
C19 C 0.4859(3) 0.33207(12) 0.5978(2) 0.0264(6) Uani 1 1 d . . . . .
H19 H 0.4328 0.3132 0.5384 0.032 Uiso 1 1 calc R U . A 1
C20 C 0.6207(3) 0.35171(12) 0.6143(2) 0.0261(6) Uani 1 1 d . . . . .
H20 H 0.6737 0.3482 0.5679 0.031 Uiso 1 1 calc R U . A 1
C21 C 0.6624(3) 0.37751(12) 0.7119(2) 0.0262(6) Uani 1 1 d . . . . .
H21 H 0.7482 0.3944 0.7423 0.031 Uiso 1 1 calc R U . A 1
P1 P 0.17904(6) 0.39301(3) 0.83458(5) 0.01946(14) Uani 1 1 d . . . . .
F1 F 0.2145(2) 0.32619(8) 0.81858(14) 0.0369(4) Uani 1 1 d . . . . .
F2 F 0.18318(16) 0.40804(7) 0.72044(12) 0.0251(3) Uani 1 1 d . . . . .
F3 F 0.33606(17) 0.40797(10) 0.87461(14) 0.0382(4) Uani 1 1 d . . . . .
F4 F 0.17526(18) 0.37782(9) 0.94803(13) 0.0363(4) Uani 1 1 d . . . . .
F5 F 0.1432(2) 0.45988(8) 0.84955(17) 0.0424(5) Uani 1 1 d . . . . .
F6 F 0.02207(16) 0.37841(9) 0.79370(13) 0.0342(4) Uani 1 1 d . . . . .
C1S C 0.9864(3) 0.43374(13) 1.0696(2) 0.0307(6) Uani 1 1 d . . . . .
H1S1 H 1.0712 0.4273 1.0509 0.037 Uiso 1 1 calc R U . . .
H1S2 H 0.9889 0.4738 1.0980 0.037 Uiso 1 1 calc R U . . .
Cl1 Cl 0.84878(8) 0.42792(4) 0.96034(6) 0.03718(17) Uani 1 1 d . . . . .
Cl2 Cl 0.97495(10) 0.38228(4) 1.16247(7) 0.0507(2) Uani 1 1 d . . . . .

loop_
_atom_site_aniso_label
_atom_site_aniso_U_11
_atom_site_aniso_U_22
_atom_site_aniso_U_33
_atom_site_aniso_U_23
_atom_site_aniso_U_13
_atom_site_aniso_U_12
Ni1 0.0186(2) 0.0136(2) 0.0151(2) 0.00024(16) 0.00188(17) -0.00026(16)
S1 0.0176(3) 0.0140(3) 0.0161(3) 0.0013(2) 0.0028(2) -0.0002(2)
S2 0.0208(3) 0.0141(3) 0.0184(3) -0.0004(2) 0.0011(2) -0.0016(2)
C13 0.0224(12) 0.0192(12) 0.0205(12) 0.0012(10) 0.0003(10) -0.0010(10)
Se1 0.01956(14) 0.01595(14) 0.01607(14) 0.00211(10) 0.00303(10) -0.00073(10)
C12 0.0241(13) 0.0207(13) 0.0213(13) 0.0003(11) 0.0013(10) -0.0006(10)
Se2 0.02250(14) 0.01648(14) 0.01448(14) 0.00019(10) 0.00203(10) 0.00079(10)
Fe1' 0.0196(2) 0.01491(19) 0.01532(19) 0.00118(15) 0.00471(15) 0.00074(14)
C22 0.0255(13) 0.0211(13) 0.0226(13) -0.0022(11) 0.0033(11) 0.0017(11)
O1 0.0445(13) 0.0332(12) 0.0285(11) 0.0047(9) 0.0207(10) 0.0018(10)
Ni1' 0.0186(2) 0.0136(2) 0.0151(2) 0.00024(16) 0.00188(17) -0.00026(16)
S1' 0.0176(3) 0.0140(3) 0.0161(3) 0.0013(2) 0.0028(2) -0.0002(2)
S2' 0.0208(3) 0.0141(3) 0.0184(3) -0.0004(2) 0.0011(2) -0.0016(2)
C13' 0.0224(12) 0.0192(12) 0.0205(12) 0.0012(10) 0.0003(10) -0.0010(10)
Se1' 0.021(3) 0.015(3) 0.025(3) 0.002(2) 0.001(2) 0.002(2)
C12' 0.0241(13) 0.0207(13) 0.0213(13) 0.0003(11) 0.0013(10) -0.0006(10)
Se2' 0.017(3) 0.016(3) 0.019(3) 0.001(2) 0.004(2) 0.002(2)
Fe1 0.0196(2) 0.01491(19) 0.01532(19) 0.00118(15) 0.00471(15) 0.00074(14)
C22' 0.022(5) 0.017(5) 0.018(5) 0.002(5) 0.000(5) -0.001(5)
O1' 0.028(12) 0.028(12) 0.023(12) -0.005(12) 0.009(11) 0.004(12)
C1 0.0245(13) 0.0202(12) 0.0213(13) -0.0011(10) 0.0012(10) 0.0023(10)
C2 0.0350(15) 0.0219(13) 0.0204(13) 0.0044(10) 0.0080(11) 0.0044(11)
C3 0.0284(14) 0.0206(13) 0.0352(16) 0.0064(12) 0.0114(12) -0.0015(11)
C4 0.0272(13) 0.0161(12) 0.0305(15) -0.0009(11) 0.0031(11) -0.0039(10)
C5 0.0241(12) 0.0135(11) 0.0207(13) 0.0005(9) 0.0034(10) 0.0030(9)
C6 0.0205(11) 0.0126(11) 0.0234(13) 0.0024(10) 0.0057(10) 0.0039(9)
C7 0.0218(12) 0.0161(12) 0.0264(13) 0.0059(10) 0.0040(10) 0.0038(10)
C8 0.0314(13) 0.0150(12) 0.0189(12) 0.0002(10) 0.0010(10) 0.0032(10)
C9 0.0254(13) 0.0212(13) 0.0193(13) -0.0006(10) -0.0053(10) -0.0015(10)
C10 0.0283(14) 0.0262(14) 0.0356(16) 0.0062(12) -0.0053(12) -0.0067(12)
C11 0.0387(16) 0.0263(14) 0.0208(13) -0.0049(11) -0.0002(11) 0.0020(12)
C14 0.0193(12) 0.0182(12) 0.0199(12) 0.0036(10) 0.0033(10) -0.0016(9)
C15 0.0184(12) 0.0255(13) 0.0287(14) 0.0035(11) 0.0050(11) -0.0014(10)
C16 0.0315(14) 0.0258(14) 0.0189(13) 0.0008(11) 0.0008(11) -0.0036(11)
C17 0.0351(15) 0.0176(12) 0.0264(14) 0.0012(11) 0.0099(12) 0.0064(11)
C18 0.0247(13) 0.0205(13) 0.0358(16) 0.0026(11) 0.0095(12) 0.0070(10)
C19 0.0313(14) 0.0216(13) 0.0214(13) 0.0032(11) -0.0011(11) 0.0085(11)
C20 0.0367(15) 0.0213(13) 0.0231(13) 0.0075(11) 0.0131(11) 0.0066(11)
C21 0.0290(14) 0.0149(12) 0.0342(15) 0.0046(11) 0.0076(12) 0.0001(10)
P1 0.0186(3) 0.0219(3) 0.0173(3) -0.0017(2) 0.0040(2) -0.0016(2)
F1 0.0556(11) 0.0231(9) 0.0336(9) 0.0048(7) 0.0148(8) 0.0066(8)
F2 0.0287(8) 0.0250(8) 0.0219(8) 0.0028(6) 0.0077(6) 0.0000(6)
F3 0.0227(8) 0.0613(13) 0.0281(9) -0.0056(9) 0.0028(7) -0.0087(8)
F4 0.0310(9) 0.0600(12) 0.0175(8) -0.0011(8) 0.0061(7) -0.0023(8)
F5 0.0533(11) 0.0264(9) 0.0562(12) -0.0125(9) 0.0299(10) -0.0008(8)
F6 0.0235(8) 0.0477(11) 0.0287(9) 0.0103(8) 0.0029(7) -0.0083(7)
C1S 0.0342(15) 0.0266(14) 0.0321(15) -0.0022(12) 0.0105(12) -0.0026(12)
Cl1 0.0376(4) 0.0424(4) 0.0308(4) 0.0026(3) 0.0083(3) 0.0059(3)
Cl2 0.0662(6) 0.0402(4) 0.0384(4) 0.0133(4) 0.0018(4) -0.0038(4)

loop_
_atom_type_symbol
_atom_type_description
_atom_type_scat_dispersion_real
_atom_type_scat_dispersion_imag
_atom_type_scat_source
C C 0.0181 0.0091 'International Tables Vol C Tables 4.2.6.8 and 6.1.1.4'
H H 0.0000 0.0000 'International Tables Vol C Tables 4.2.6.8 and 6.1.1.4'
O O 0.0492 0.0322 'International Tables Vol C Tables 4.2.6.8 and 6.1.1.4'
F F 0.0727 0.0534 'International Tables Vol C Tables 4.2.6.8 and 6.1.1.4'
P P 0.2955 0.4335 'International Tables Vol C Tables 4.2.6.8 and 6.1.1.4'
S S 0.3331 0.5567 'International Tables Vol C Tables 4.2.6.8 and 6.1.1.4'
Ni Ni -3.0029 0.5091 'International Tables Vol C Tables 4.2.6.8 and 6.1.1.4'
Se Se -0.7943 1.1372 'International Tables Vol C Tables 4.2.6.8 and 6.1.1.4'
Cl Cl 0.3639 0.7018 'International Tables Vol C Tables 4.2.6.8 and 6.1.1.4'
Fe Fe -1.1336 3.1974 'International Tables Vol C Tables 4.2.6.8 and 6.1.1.4'

loop_
_geom_angle_atom_site_label_1
_geom_angle_atom_site_label_2
_geom_angle_atom_site_label_3
_geom_angle
S2 Ni1 S1 95.02(3)
S2 Ni1 Se1 167.66(3)
S1 Ni1 Se1 91.31(2)
S2 Ni1 Se2 91.74(2)
S1 Ni1 Se2 169.19(3)
Se1 Ni1 Se2 80.550(17)
C7 S1 C14 105.37(12)
C7 S1 Ni1 110.58(9)
C14 S1 Ni1 106.79(8)
C8 S2 C9 104.10(12)
C8 S2 Ni1 110.37(10)
C9 S2 Ni1 106.53(9)
C14 C13 Se1 110.26(18)
C14 C13 H13A 109.6
Se1 C13 H13A 109.6
C14 C13 H13B 109.6
Se1 C13 H13B 109.6
H13A C13 H13B 108.1
C13 Se1 Ni1 97.49(8)
C13 Se1 Fe1' 115.05(8)
Ni1 Se1 Fe1' 81.074(17)
C9 C12 Se2 110.40(18)
C9 C12 H12A 109.6
Se2 C12 H12A 109.6
C9 C12 H12B 109.6
Se2 C12 H12B 109.6
H12A C12 H12B 108.1
C12 Se2 Ni1 97.49(8)
C12 Se2 Fe1' 112.26(9)
Ni1 Se2 Fe1' 81.139(17)
C22 Fe1' C18 92.31(12)
C22 Fe1' C17 93.90(12)
C18 Fe1' C17 40.14(12)
C22 Fe1' C19 125.18(13)
C18 Fe1' C19 39.78(11)
C17 Fe1' C19 66.87(11)
C22 Fe1' C21 128.00(12)
C18 Fe1' C21 66.84(11)
C17 Fe1' C21 39.53(11)
C19 Fe1' C21 66.60(12)
C22 Fe1' C20 158.21(12)
C18 Fe1' C20 66.71(11)
C17 Fe1' C20 66.49(11)
C19 Fe1' C20 39.67(12)
C21 Fe1' C20 39.51(12)
C22 Fe1' Se2 96.31(9)
C18 Fe1' Se2 121.22(9)
C17 Fe1' Se2 159.27(8)
C19 Fe1' Se2 92.55(8)
C21 Fe1' Se2 135.54(8)
C20 Fe1' Se2 99.64(8)
C22 Fe1' Se1 98.90(9)
C18 Fe1' Se1 158.25(8)
C17 Fe1' Se1 119.94(9)
C19 Fe1' Se1 135.62(9)
C21 Fe1' Se1 91.68(8)
C20 Fe1' Se1 99.25(8)
Se2 Fe1' Se1 76.174(15)
O1 C22 Fe1' 174.8(3)
S2' Ni1' S1' 104.3(5)
S2' Ni1' Se1' 170.2(5)
S1' Ni1' Se1' 85.2(4)
S2' Ni1' Se2' 87.1(4)
S1' Ni1' Se2' 156.8(6)
Se1' Ni1' Se2' 83.1(4)
C7 S1' C14 101.4(4)
C7 S1' Ni1' 115.7(6)
C14 S1' Ni1' 114.9(5)
C8 S2' C9 101.4(5)
C8 S2' Ni1' 109.7(6)
C9 S2' Ni1' 107.7(6)
C14 C13' Se1' 116.4(3)
C14 C13' H13C 108.2
Se1' C13' H13C 108.2
C14 C13' H13D 108.2
Se1' C13' H13D 108.2
H13C C13' H13D 107.3
C13' Se1' Fe1 121.8(3)
C13' Se1' Ni1' 108.4(4)
Fe1 Se1' Ni1' 87.6(3)
C9 C12' Se2' 130.9(13)
C9 C12' H12C 104.5
Se2' C12' H12C 104.5
C9 C12' H12D 104.5
Se2' C12' H12D 104.5
H12C C12' H12D 105.7
C12' Se2' Ni1' 90.8(7)
C12' Se2' Fe1 111.1(15)
Ni1' Se2' Fe1 84.3(3)
C22' Fe1 C18 134.5(14)
C22' Fe1 C17 145.5(14)
C18 Fe1 C17 40.14(12)
C22' Fe1 C19 95.1(14)
C18 Fe1 C19 39.78(11)
C17 Fe1 C19 66.87(11)
C22' Fe1 C21 106.9(14)
C18 Fe1 C21 66.84(11)
C17 Fe1 C21 39.53(11)
C19 Fe1 C21 66.60(12)
C22' Fe1 C20 80.8(14)
C18 Fe1 C20 66.71(11)
C17 Fe1 C20 66.49(11)
C19 Fe1 C20 39.67(12)
C21 Fe1 C20 39.51(12)
C22' Fe1 Se1' 98.9(14)
C18 Fe1 Se1' 126.63(19)
C17 Fe1 Se1' 97.43(18)
C19 Fe1 Se1' 164.27(18)
C21 Fe1 Se1' 102.26(17)
C20 Fe1 Se1' 136.35(18)
C22' Fe1 Se2' 98.3(14)
C18 Fe1 Se2' 90.01(16)
C17 Fe1 Se2' 114.22(17)
C19 Fe1 Se2' 104.08(17)
C21 Fe1 Se2' 153.60(16)
C20 Fe1 Se2' 142.63(17)
Se1' Fe1 Se2' 80.9(2)
O1' C22' Fe1 174(4)
C2 C1 C6 121.0(3)
C2 C1 H1 119.5
C6 C1 H1 119.5
C1 C2 C3 119.9(3)
C1 C2 H2 120.0
C3 C2 H2 120.0
C2 C3 C4 119.8(3)
C2 C3 H3 120.1
C4 C3 H3 120.1
C3 C4 C5 120.8(3)
C3 C4 H4 119.6
C5 C4 H4 119.6
C6 C5 C4 119.4(2)
C6 C5 C8 122.4(2)
C4 C5 C8 118.1(2)
C5 C6 C1 119.2(2)
C5 C6 C7 122.9(2)
C1 C6 C7 118.0(2)
C6 C7 S1' 125.5(4)
C6 C7 S1 109.26(17)
C6 C7 H7A 109.8
S1 C7 H7A 109.8
C6 C7 H7B 109.8
S1 C7 H7B 109.8
H7A C7 H7B 108.3
C5 C8 S2 109.06(18)
C5 C8 S2' 102.5(4)
C5 C8 H8A 109.9
S2 C8 H8A 109.9
C5 C8 H8B 109.9
S2 C8 H8B 109.9
H8A C8 H8B 108.3
C12 C9 C10 111.2(2)
C12 C9 C11 111.8(2)
C10 C9 C11 110.9(2)
C10 C9 C12' 99.6(18)
C11 C9 C12' 131.1(18)
C12 C9 S2 103.16(18)
C10 C9 S2 108.5(2)
C11 C9 S2 111.04(19)
C10 C9 S2' 93.6(5)
C11 C9 S2' 119.7(4)
C12' C9 S2' 94.6(11)
C9 C10 H10A 109.5
C9 C10 H10B 109.5
H10A C10 H10B 109.5
C9 C10 H10C 109.5
H10A C10 H10C 109.5
H10B C10 H10C 109.5
C9 C11 H11A 109.5
C9 C11 H11B 109.5
H11A C11 H11B 109.5
C9 C11 H11C 109.5
H11A C11 H11C 109.5
H11B C11 H11C 109.5
C15 C14 C13' 113.1(2)
C15 C14 C13 113.1(2)
C15 C14 C16 110.8(2)
C13' C14 C16 110.0(2)
C13 C14 C16 110.0(2)
C15 C14 S1 112.87(19)
C13 C14 S1 101.74(17)
C16 C14 S1 107.88(18)
C15 C14 S1' 87.9(4)
C13' C14 S1' 101.9(3)
C16 C14 S1' 131.4(4)
C14 C15 H15A 109.5
C14 C15 H15B 109.5
H15A C15 H15B 109.5
C14 C15 H15C 109.5
H15A C15 H15C 109.5
H15B C15 H15C 109.5
C14 C16 H16A 109.5
C14 C16 H16B 109.5
H16A C16 H16B 109.5
C14 C16 H16C 109.5
H16A C16 H16C 109.5
H16B C16 H16C 109.5
C21 C17 C18 108.1(3)
C21 C17 Fe1' 70.87(16)
C18 C17 Fe1' 69.76(15)
C21 C17 Fe1 70.87(16)
C18 C17 Fe1 69.76(15)
C21 C17 H17 125.9
C18 C17 H17 125.9
Fe1' C17 H17 125.0
C19 C18 C17 107.8(3)
C19 C18 Fe1' 70.66(15)
C17 C18 Fe1' 70.10(16)
C19 C18 Fe1 70.66(15)
C17 C18 Fe1 70.10(16)
C19 C18 H18 126.1
C17 C18 H18 126.1
Fe1' C18 H18 124.7
C18 C19 C20 107.9(3)
C18 C19 Fe1 69.56(16)
C20 C19 Fe1 70.49(15)
C18 C19 Fe1' 69.56(16)
C20 C19 Fe1' 70.49(15)
C18 C19 H19 126.0
C20 C19 H19 126.0
Fe1' C19 H19 125.5
C21 C20 C19 108.1(2)
C21 C20 Fe1' 70.17(15)
C19 C20 Fe1' 69.85(15)
C21 C20 Fe1 70.17(15)
C19 C20 Fe1 69.85(15)
C21 C20 H20 125.9
C19 C20 H20 125.9
Fe1' C20 H20 125.6
C17 C21 C20 108.1(3)
C17 C21 Fe1 69.60(16)
C20 C21 Fe1 70.31(16)
C17 C21 Fe1' 69.60(16)
C20 C21 Fe1' 70.31(16)
C17 C21 H21 126.0
C20 C21 H21 126.0
Fe1' C21 H21 125.7
F5 P1 F1 179.51(12)
F5 P1 F6 89.74(11)
F1 P1 F6 90.10(11)
F5 P1 F3 90.05(11)
F1 P1 F3 90.10(11)
F6 P1 F3 179.48(12)
F5 P1 F4 90.73(11)
F1 P1 F4 89.73(11)
F6 P1 F4 90.12(9)
F3 P1 F4 90.36(10)
F5 P1 F2 89.48(10)
F1 P1 F2 90.05(9)
F6 P1 F2 89.95(9)
F3 P1 F2 89.57(9)
F4 P1 F2 179.77(12)
Cl2 C1S Cl1 111.48(17)
Cl2 C1S H1S1 109.3
Cl1 C1S H1S1 109.3
Cl2 C1S H1S2 109.3
Cl1 C1S H1S2 109.3
H1S1 C1S H1S2 108.0

loop_
_geom_bond_atom_site_label_1
_geom_bond_atom_site_label_2
_geom_bond_distance
Ni1 S2 2.1820(8)
Ni1 S1 2.1835(7)
Ni1 Se1 2.2837(5)
Ni1 Se2 2.2933(5)
S1 C7 1.840(3)
S1 C14 1.859(3)
S2 C8 1.838(3)
S2 C9 1.863(3)
C13 C14 1.527(3)
C13 Se1 1.963(3)
C13 H13A 0.9900
C13 H13B 0.9900
Se1 Fe1' 2.4043(5)
C12 C9 1.524(4)
C12 Se2 1.967(3)
C12 H12A 0.9900
C12 H12B 0.9900
Se2 Fe1' 2.3923(5)
Fe1' C22 1.773(3)
Fe1' C18 2.074(3)
Fe1' C17 2.079(3)
Fe1' C19 2.089(3)
Fe1' C21 2.095(3)
Fe1' C20 2.097(3)
C22 O1 1.134(4)
Ni1' S2' 2.187(13)
Ni1' S1' 2.204(12)
Ni1' Se1' 2.277(10)
Ni1' Se2' 2.297(10)
S1' C7 1.832(8)
S1' C14 1.967(8)
S2' C8 1.864(9)
S2' C9 1.906(9)
C13' C14 1.527(3)
C13' Se1' 1.946(7)
C13' H13C 0.9900
C13' H13D 0.9900
Se1' Fe1 2.275(6)
C12' C9 1.542(10)
C12' Se2' 2.035(16)
C12' H12C 0.9900
C12' H12D 0.9900
Se2' Fe1 2.396(6)
Fe1 C22' 1.782(17)
Fe1 C18 2.074(3)
Fe1 C17 2.079(3)
Fe1 C19 2.089(3)
Fe1 C21 2.095(3)
Fe1 C20 2.097(3)
C22' O1' 1.142(18)
C1 C2 1.385(4)
C1 C6 1.400(4)
C1 H1 0.9500
C2 C3 1.386(4)
C2 H2 0.9500
C3 C4 1.388(4)
C3 H3 0.9500
C4 C5 1.400(4)
C4 H4 0.9500
C5 C6 1.396(4)
C5 C8 1.509(4)
C6 C7 1.512(3)
C7 H7A 0.9900
C7 H7B 0.9900
C8 H8A 0.9900
C8 H8B 0.9900
C9 C10 1.530(4)
C9 C11 1.535(4)
C10 H10A 0.9800
C10 H10B 0.9800
C10 H10C 0.9800
C11 H11A 0.9800
C11 H11B 0.9800
C11 H11C 0.9800
C14 C15 1.520(4)
C14 C16 1.538(4)
C15 H15A 0.9800
C15 H15B 0.9800
C15 H15C 0.9800
C16 H16A 0.9800
C16 H16B 0.9800
C16 H16C 0.9800
C17 C21 1.412(4)
C17 C18 1.425(4)
C17 H17 0.9500
C18 C19 1.416(4)
C18 H18 0.9500
C19 C20 1.420(4)
C19 H19 0.9500
C20 C21 1.417(4)
C20 H20 0.9500
C21 H21 0.9500
P1 F5 1.5956(19)
P1 F1 1.5962(18)
P1 F6 1.5975(17)
P1 F3 1.5989(17)
P1 F4 1.6056(18)
P1 F2 1.6152(16)
C1S Cl2 1.759(3)
C1S Cl1 1.764(3)
C1S H1S1 0.9900
C1S H1S2 0.9900

loop_
_geom_torsion_atom_site_label_1
_geom_torsion_atom_site_label_2
_geom_torsion_atom_site_label_3
_geom_torsion_atom_site_label_4
_geom_torsion
C6 C1 C2 C3 -0.3(4)
C1 C2 C3 C4 -0.4(4)
C2 C3 C4 C5 1.0(4)
C3 C4 C5 C6 -1.0(4)
C3 C4 C5 C8 -179.2(2)
C4 C5 C6 C1 0.3(4)
C8 C5 C6 C1 178.5(2)
C4 C5 C6 C7 -178.6(2)
C8 C5 C6 C7 -0.5(4)
C2 C1 C6 C5 0.3(4)
C2 C1 C6 C7 179.3(2)
C5 C6 C7 S1' 53.4(6)
C1 C6 C7 S1' -125.6(5)
C5 C6 C7 S1 81.1(3)
C1 C6 C7 S1 -97.8(2)
C14 S1' C7 C6 129.0(4)
Ni1' S1' C7 C6 3.9(8)
C14 S1 C7 C6 153.04(18)
Ni1 S1 C7 C6 -91.92(18)
C6 C5 C8 S2 -80.9(3)
C4 C5 C8 S2 97.2(2)
C6 C5 C8 S2' -95.3(5)
C4 C5 C8 S2' 82.8(5)
C9 S2 C8 C5 -152.96(19)
Ni1 S2 C8 C5 93.08(18)
C9 S2' C8 C5 -168.0(5)
Ni1' S2' C8 C5 78.2(6)
Se2 C12 C9 C10 176.6(2)
Se2 C12 C9 C11 -58.9(3)
Se2 C12 C9 S2 60.4(2)
Se2' C12' C9 C10 112(3)
Se2' C12' C9 C11 -119(3)
Se2' C12' C9 S2' 17(4)
C8 S2 C9 C12 -163.05(19)
Ni1 S2 C9 C12 -46.37(19)
C8 S2 C9 C10 78.9(2)
Ni1 S2 C9 C10 -164.39(18)
C8 S2 C9 C11 -43.2(2)
Ni1 S2 C9 C11 73.5(2)
Se1' C13' C14 C15 129.6(3)
Se1' C13' C14 C16 -105.9(3)
Se1' C13' C14 S1' 36.8(5)
Se1 C13 C14 C15 59.6(2)
Se1 C13 C14 C16 -175.88(18)
Se1 C13 C14 S1 -61.71(18)
C7 S1 C14 C15 43.7(2)
Ni1 S1 C14 C15 -73.91(19)
C7 S1 C14 C13 165.22(17)
Ni1 S1 C14 C13 47.59(17)
C7 S1 C14 C16 -79.1(2)
Ni1 S1 C14 C16 163.32(16)
C21 C17 C18 C19 -0.1(3)
Fe1' C17 C18 C19 -60.91(19)
Fe1 C17 C18 C19 -60.91(19)
C21 C17 C18 Fe1' 60.79(19)
C21 C17 C18 Fe1 60.79(19)
C17 C18 C19 C20 0.2(3)
Fe1' C18 C19 C20 -60.32(19)
Fe1 C18 C19 C20 -60.32(19)
C17 C18 C19 Fe1 60.55(19)
C17 C18 C19 Fe1' 60.55(19)
C18 C19 C20 C21 -0.3(3)
Fe1 C19 C20 C21 -59.99(19)
Fe1' C19 C20 C21 -59.99(19)
C18 C19 C20 Fe1' 59.73(19)
C18 C19 C20 Fe1 59.73(19)
C18 C17 C21 C20 0.0(3)
Fe1' C17 C21 C20 60.05(19)
Fe1 C17 C21 C20 60.05(19)
C18 C17 C21 Fe1 -60.09(19)
C18 C17 C21 Fe1' -60.09(19)
C19 C20 C21 C17 0.2(3)
Fe1' C20 C21 C17 -59.60(19)
Fe1 C20 C21 C17 -59.60(19)
C19 C20 C21 Fe1 59.78(19)
C19 C20 C21 Fe1' 59.78(19)
